data_1554904
loop_
_publ_author_name
'Bunescu, Ala'
'Wang, Qian'
'Zhu, Jieping'

_publ_section_title
;
 Synthesis of functionalized epoxides by copper-catalyzed alkylative
 epoxidation of allylic alcohols with alkyl nitriles.
;
_journal_issue 8
_journal_name_full 'Organic letters'
_journal_page_first 1890
_journal_page_last 1893
_journal_paper_doi 10.1021/acs.orglett.5b00571
_journal_volume 17
_journal_year 2015
_chemical_formula_moiety 'C18 H14 N2 O'
_chemical_formula_sum 'C18 H14 N2 O'
_chemical_formula_weight 274.31
_space_group_IT_number 14
_space_group_name_Hall '-P 2ybc'
_space_group_name_H-M_alt 'P 1 21/c 1'
_symmetry_cell_setting monoclinic
_symmetry_space_group_name_Hall '-P 2ybc'
_symmetry_space_group_name_H-M 'P 1 21/c 1'
_atom_sites_solution_hydrogens geom
_atom_sites_solution_primary direct
_atom_sites_solution_secondary difmap
_audit_creation_method SHELXL-97
_audit_update_record
;
2014-11-12 # Formatted by publCIF

;
_cell_angle_alpha 90.00
_cell_angle_beta 115.367(8)
_cell_angle_gamma 90.00
_cell_formula_units_Z 4
_cell_length_a 17.283(2)
_cell_length_b 5.7200(4)
_cell_length_c 16.0086(18)
_cell_measurement_reflns_used 160
_cell_measurement_temperature 100(2)
_cell_measurement_theta_max 22
_cell_measurement_theta_min 3
_cell_volume 1430.0(3)
_computing_cell_refinement 'Dirax/lsq (Duisenberg & Schreurs, 1989-2000)'
_computing_data_collection 'Collect (Bruker AXS BV, 1997-2004)'
_computing_data_reduction 'EvalCCD (Duisenberg & Schreurs, 1990-2000)'
_computing_molecular_graphics 'Bruker SHELXTL'
_computing_publication_material 'Bruker SHELXTL'
_computing_structure_refinement 'SHELXL-97 (Sheldrick, 1997)'
_computing_structure_solution 'SHELXS-97 (Sheldrick, 1990)'
_diffrn_ambient_temperature 100(2)
_diffrn_measured_fraction_theta_full 0.993
_diffrn_measured_fraction_theta_max 0.993
_diffrn_measurement_device_type 'Bruker APEX II CCD'
_diffrn_measurement_method 'phi and omega scans'
_diffrn_radiation_monochromator graphite
_diffrn_radiation_source 'fine-focus sealed tube'
_diffrn_radiation_type MoK\a
_diffrn_radiation_wavelength 0.71073
_diffrn_reflns_av_R_equivalents 0.0465
_diffrn_reflns_av_sigmaI/netI 0.0430
_diffrn_reflns_limit_h_max 25
_diffrn_reflns_limit_h_min -25
_diffrn_reflns_limit_k_max 8
_diffrn_reflns_limit_k_min -8
_diffrn_reflns_limit_l_max 23
_diffrn_reflns_limit_l_min -23
_diffrn_reflns_number 22661
_diffrn_reflns_theta_full 31.00
_diffrn_reflns_theta_max 31.00
_diffrn_reflns_theta_min 2.55
_exptl_absorpt_coefficient_mu 0.080
_exptl_absorpt_correction_T_max 0.7462
_exptl_absorpt_correction_T_min 0.6513
_exptl_absorpt_correction_type multi-scan
_exptl_absorpt_process_details 'SADABS 2008, Bruker AXS, 2008'
_exptl_crystal_colour colourless
_exptl_crystal_density_diffrn 1.274
_exptl_crystal_density_method 'not measured'
_exptl_crystal_description prism
_exptl_crystal_F_000 576
_exptl_crystal_size_max 0.47
_exptl_crystal_size_mid 0.35
_exptl_crystal_size_min 0.27
_refine_diff_density_max 0.348
_refine_diff_density_min -0.251
_refine_diff_density_rms 0.057
_refine_ls_extinction_method none
_refine_ls_goodness_of_fit_ref 1.082
_refine_ls_hydrogen_treatment constr
_refine_ls_matrix_type full
_refine_ls_number_parameters 190
_refine_ls_number_reflns 4519
_refine_ls_number_restraints 0
_refine_ls_restrained_S_all 1.082
_refine_ls_R_factor_all 0.0871
_refine_ls_R_factor_gt 0.0545
_refine_ls_shift/su_max 0.000
_refine_ls_shift/su_mean 0.000
_refine_ls_structure_factor_coef Fsqd
_refine_ls_weighting_details 'calc w=1/[\s^2^(Fo^2^)+(0.0372P)^2^+0.9090P] where P=(Fo^2^+2Fc^2^)/3'
_refine_ls_weighting_scheme calc
_refine_ls_wR_factor_gt 0.1082
_refine_ls_wR_factor_ref 0.1246
_reflns_number_gt 3250
_reflns_number_total 4519
_reflns_threshold_expression >2sigma(I)
_cod_data_source_file ol5b00571_si_001.cif
_cod_data_source_block n11-ab1747
_cod_original_sg_symbol_H-M 'P 21/c'
_cod_database_code 1554904
_publcif_datablock.id {756eeb58-42b3-4d68-83c3-802b86289ced}

_publcif_info_exptl_table_max_cols 4
_publcif_info_exptl_table_use_headnotes n

loop_
_symmetry_equiv_pos_as_xyz
'x, y, z'
'-x, y+1/2, -z+1/2'
'-x, -y, -z'
'x, -y-1/2, z-1/2'

loop_
_atom_site_label
_atom_site_type_symbol
_atom_site_fract_x
_atom_site_fract_y
_atom_site_fract_z
_atom_site_U_iso_or_equiv
_atom_site_adp_type
_atom_site_occupancy
_atom_site_symmetry_multiplicity
_atom_site_calc_flag
_atom_site_refinement_flags
O1 O 0.25850(7) 0.31472(17) 0.50180(7) 0.0181(2) Uani 1 1 d .
N1 N 0.03901(9) 0.4574(2) 0.35654(10) 0.0275(3) Uani 1 1 d .
N2 N 0.45101(9) -0.0816(3) 0.18100(10) 0.0261(3) Uani 1 1 d .
C1 C 0.23210(9) 0.0762(2) 0.50742(9) 0.0142(3) Uani 1 1 d .
C2 C 0.32150(9) 0.1295(2) 0.52437(10) 0.0163(3) Uani 1 1 d .
H2 H 0.3649 0.1222 0.5903 0.020 Uiso 1 1 calc R
C3 C 0.17266(9) -0.0369(3) 0.41701(9) 0.0160(3) Uani 1 1 d .
H3A H 0.1817 -0.2082 0.4225 0.019 Uiso 1 1 calc R
H3B H 0.1882 0.0187 0.3677 0.019 Uiso 1 1 calc R
C4 C 0.07729(9) 0.0134(2) 0.38782(10) 0.0170(3) Uani 1 1 d .
H4A H 0.0430 -0.0754 0.3308 0.020 Uiso 1 1 calc R
H4B H 0.0613 -0.0426 0.4369 0.020 Uiso 1 1 calc R
C5 C 0.05590(9) 0.2632(3) 0.37101(10) 0.0188(3) Uani 1 1 d .
C6 C 0.20984(8) 0.0331(2) 0.58703(9) 0.0142(3) Uani 1 1 d .
C7 C 0.16350(9) 0.2002(3) 0.61000(9) 0.0168(3) Uani 1 1 d .
H7 H 0.1495 0.3451 0.5779 0.020 Uiso 1 1 calc R
C8 C 0.13775(9) 0.1556(3) 0.67974(10) 0.0184(3) Uani 1 1 d .
H8 H 0.1057 0.2692 0.6948 0.022 Uiso 1 1 calc R
C9 C 0.15898(9) -0.0556(3) 0.72732(10) 0.0189(3) Uani 1 1 d .
H9 H 0.1414 -0.0863 0.7749 0.023 Uiso 1 1 calc R
C10 C 0.20594(10) -0.2220(3) 0.70512(10) 0.0198(3) Uani 1 1 d .
H10 H 0.2212 -0.3651 0.7384 0.024 Uiso 1 1 calc R
C11 C 0.23071(9) -0.1794(3) 0.63436(10) 0.0178(3) Uani 1 1 d .
H11 H 0.2617 -0.2946 0.6184 0.021 Uiso 1 1 calc R
C12 C 0.35430(9) 0.0820(2) 0.45329(9) 0.0155(3) Uani 1 1 d .
C13 C 0.39763(9) -0.1261(3) 0.45534(10) 0.0180(3) Uani 1 1 d .
H13 H 0.4081 -0.2365 0.5033 0.022 Uiso 1 1 calc R
C14 C 0.42546(9) -0.1720(3) 0.38725(10) 0.0179(3) Uani 1 1 d .
H14 H 0.4544 -0.3138 0.3882 0.022 Uiso 1 1 calc R
C15 C 0.41036(9) -0.0069(3) 0.31737(10) 0.0171(3) Uani 1 1 d .
C16 C 0.36893(9) 0.2038(3) 0.31612(10) 0.0189(3) Uani 1 1 d .
H16 H 0.3600 0.3166 0.2693 0.023 Uiso 1 1 calc R
C17 C 0.34093(9) 0.2465(3) 0.38415(10) 0.0178(3) Uani 1 1 d .
H17 H 0.3124 0.3889 0.3836 0.021 Uiso 1 1 calc R
C18 C 0.43472(9) -0.0528(3) 0.24288(10) 0.0195(3) Uani 1 1 d .

loop_
_atom_site_aniso_label
_atom_site_aniso_U_11
_atom_site_aniso_U_22
_atom_site_aniso_U_33
_atom_site_aniso_U_23
_atom_site_aniso_U_13
_atom_site_aniso_U_12
O1 0.0209(5) 0.0147(5) 0.0227(5) -0.0017(4) 0.0130(4) -0.0010(4)
N1 0.0245(7) 0.0236(7) 0.0344(8) 0.0044(6) 0.0126(6) 0.0033(6)
N2 0.0275(7) 0.0279(7) 0.0267(7) 0.0004(6) 0.0151(6) 0.0031(6)
C1 0.0156(6) 0.0126(6) 0.0154(6) -0.0004(5) 0.0077(5) 0.0002(5)
C2 0.0156(6) 0.0174(7) 0.0162(6) -0.0019(5) 0.0070(5) -0.0007(5)
C3 0.0157(6) 0.0174(7) 0.0150(6) -0.0031(5) 0.0068(5) -0.0010(5)
C4 0.0156(6) 0.0173(7) 0.0168(6) -0.0006(5) 0.0056(5) -0.0018(5)
C5 0.0160(6) 0.0233(7) 0.0172(6) 0.0004(5) 0.0071(5) -0.0004(5)
C6 0.0129(6) 0.0168(6) 0.0129(6) -0.0029(5) 0.0054(5) -0.0016(5)
C7 0.0180(6) 0.0159(6) 0.0164(6) -0.0008(5) 0.0072(5) 0.0013(5)
C8 0.0175(7) 0.0204(7) 0.0189(7) -0.0029(5) 0.0094(5) 0.0017(5)
C9 0.0189(7) 0.0228(7) 0.0183(7) -0.0008(6) 0.0110(6) -0.0017(6)
C10 0.0214(7) 0.0181(7) 0.0217(7) 0.0028(6) 0.0109(6) 0.0015(6)
C11 0.0178(7) 0.0179(7) 0.0195(7) -0.0013(5) 0.0098(5) 0.0021(5)
C12 0.0119(6) 0.0189(7) 0.0165(6) -0.0025(5) 0.0067(5) -0.0025(5)
C13 0.0175(7) 0.0190(7) 0.0177(6) 0.0014(5) 0.0079(5) -0.0002(5)
C14 0.0162(6) 0.0170(7) 0.0215(7) -0.0013(5) 0.0089(5) 0.0001(5)
C15 0.0145(6) 0.0202(7) 0.0184(6) -0.0015(5) 0.0088(5) -0.0029(5)
C16 0.0185(7) 0.0198(7) 0.0200(7) 0.0018(6) 0.0098(6) -0.0010(6)
C17 0.0176(7) 0.0168(7) 0.0203(7) 0.0005(5) 0.0093(5) 0.0005(5)
C18 0.0179(7) 0.0195(7) 0.0222(7) 0.0009(6) 0.0097(6) 0.0003(6)

loop_
_atom_type_symbol
_atom_type_description
_atom_type_scat_dispersion_real
_atom_type_scat_dispersion_imag
_atom_type_scat_source
C C 0.0033 0.0016 'International Tables Vol C Tables 4.2.6.8 and 6.1.1.4'
H H 0.0000 0.0000 'International Tables Vol C Tables 4.2.6.8 and 6.1.1.4'
N N 0.0061 0.0033 'International Tables Vol C Tables 4.2.6.8 and 6.1.1.4'
O O 0.0106 0.0060 'International Tables Vol C Tables 4.2.6.8 and 6.1.1.4'

loop_
_geom_angle_atom_site_label_1
_geom_angle_atom_site_label_2
_geom_angle_atom_site_label_3
_geom_angle
C2 O1 C1 61.36(9)
O1 C1 C2 59.19(9)
O1 C1 C6 114.09(11)
C2 C1 C6 120.32(12)
O1 C1 C3 116.36(11)
C2 C1 C3 119.34(11)
C6 C1 C3 115.18(11)
O1 C2 C1 59.45(8)
O1 C2 C12 115.57(11)
C1 C2 C12 121.88(12)
O1 C2 H2 115.9
C1 C2 H2 115.9
C12 C2 H2 115.9
C1 C3 C4 114.27(11)
C1 C3 H3A 108.7
C4 C3 H3A 108.7
C1 C3 H3B 108.7
C4 C3 H3B 108.7
H3A C3 H3B 107.6
C5 C4 C3 112.97(12)
C5 C4 H4A 109.0
C3 C4 H4A 109.0
C5 C4 H4B 109.0
C3 C4 H4B 109.0
H4A C4 H4B 107.8
N1 C5 C4 178.96(16)
C7 C6 C11 119.88(12)
C7 C6 C1 119.77(12)
C11 C6 C1 120.23(12)
C8 C7 C6 120.22(13)
C8 C7 H7 119.9
C6 C7 H7 119.9
C9 C8 C7 119.93(13)
C9 C8 H8 120.0
C7 C8 H8 120.0
C8 C9 C10 119.98(13)
C8 C9 H9 120.0
C10 C9 H9 120.0
C9 C10 C11 120.27(14)
C9 C10 H10 119.9
C11 C10 H10 119.9
C10 C11 C6 119.71(13)
C10 C11 H11 120.1
C6 C11 H11 120.1
C17 C12 C13 119.84(13)
C17 C12 C2 119.52(13)
C13 C12 C2 120.63(13)
C14 C13 C12 120.20(13)
C14 C13 H13 119.9
C12 C13 H13 119.9
C13 C14 C15 119.33(13)
C13 C14 H14 120.3
C15 C14 H14 120.3
C16 C15 C14 120.80(13)
C16 C15 C18 118.17(13)
C14 C15 C18 121.00(13)
C17 C16 C15 119.23(13)
C17 C16 H16 120.4
C15 C16 H16 120.4
C16 C17 C12 120.57(13)
C16 C17 H17 119.7
C12 C17 H17 119.7
N2 C18 C15 176.63(16)

loop_
_geom_bond_atom_site_label_1
_geom_bond_atom_site_label_2
_geom_bond_distance
O1 C2 1.4498(17)
O1 C1 1.4538(17)
N1 C5 1.146(2)
N2 C18 1.1519(19)
C1 C2 1.4816(19)
C1 C6 1.5010(18)
C1 C3 1.5147(19)
C2 C12 1.4974(19)
C2 H2 1.0000
C3 C4 1.5355(19)
C3 H3A 0.9900
C3 H3B 0.9900
C4 C5 1.472(2)
C4 H4A 0.9900
C4 H4B 0.9900
C6 C7 1.3940(19)
C6 C11 1.396(2)
C7 C8 1.3911(19)
C7 H7 0.9500
C8 C9 1.391(2)
C8 H8 0.9500
C9 C10 1.392(2)
C9 H9 0.9500
C10 C11 1.393(2)
C10 H10 0.9500
C11 H11 0.9500
C12 C17 1.395(2)
C12 C13 1.399(2)
C13 C14 1.392(2)
C13 H13 0.9500
C14 C15 1.400(2)
C14 H14 0.9500
C15 C16 1.398(2)
C15 C18 1.449(2)
C16 C17 1.390(2)
C16 H16 0.9500
C17 H17 0.9500

loop_
_geom_torsion_atom_site_label_1
_geom_torsion_atom_site_label_2
_geom_torsion_atom_site_label_3
_geom_torsion_atom_site_label_4
_geom_torsion
C2 O1 C1 C6 112.17(13)
C2 O1 C1 C3 -109.95(13)
C1 O1 C2 C12 113.42(13)
C6 C1 C2 O1 -101.63(13)
C3 C1 C2 O1 104.94(13)
O1 C1 C2 C12 -102.89(14)
C6 C1 C2 C12 155.47(13)
C3 C1 C2 C12 2.0(2)
O1 C1 C3 C4 -86.30(15)
C2 C1 C3 C4 -154.14(12)
C6 C1 C3 C4 51.11(16)
C1 C3 C4 C5 62.63(16)
O1 C1 C6 C7 40.88(17)
C2 C1 C6 C7 108.02(15)
C3 C1 C6 C7 -97.51(15)
O1 C1 C6 C11 -143.09(13)
C2 C1 C6 C11 -75.95(17)
C3 C1 C6 C11 78.53(16)
C11 C6 C7 C8 -0.2(2)
C1 C6 C7 C8 175.82(13)
C6 C7 C8 C9 0.6(2)
C7 C8 C9 C10 0.0(2)
C8 C9 C10 C11 -1.0(2)
C9 C10 C11 C6 1.4(2)
C7 C6 C11 C10 -0.8(2)
C1 C6 C11 C10 -176.79(13)
O1 C2 C12 C17 15.88(18)
C1 C2 C12 C17 84.41(17)
O1 C2 C12 C13 -163.70(12)
C1 C2 C12 C13 -95.17(17)
C17 C12 C13 C14 -1.6(2)
C2 C12 C13 C14 177.94(13)
C12 C13 C14 C15 0.6(2)
C13 C14 C15 C16 0.9(2)
C13 C14 C15 C18 -177.07(14)
C14 C15 C16 C17 -1.4(2)
C18 C15 C16 C17 176.66(13)
C15 C16 C17 C12 0.4(2)
C13 C12 C17 C16 1.2(2)
C2 C12 C17 C16 -178.43(13)

loop_
_publcif_info_datablock.id
_publcif_info_datablock.publ_exptl
_publcif_info_datablock.publ_geom
_publcif_info_datablock.structure
{756eeb58-42b3-4d68-83c3-802b86289ced} y y y

loop_
_publcif_info_exptl_table_extra_item
sin_theta_over_lambda_max

loop_
_publcif_info_tables.block_id
_publcif_info_tables.reference_item
{756eeb58-42b3-4d68-83c3-802b86289ced} '_publcif_info_datablock.publ_exptl'
